data_4102659
loop_
_publ_author_name
'Daniel M. D'Souza'
'David A. Leigh'
'Lo\"ic Mottier'
'Kathleen M. Mullen'
'Francesco Paolucci'
'Simon J. Teat'
'Songwei Zhang'

_publ_section_title
;
 Nitrone [2]Rotaxanes: Simultaneous Chemical Protection and
 Electrochemical Activation of a Functional Group
;
_journal_name_full 'Journal of the American Chemical Society'
_journal_page_first 9465
_journal_page_last 9470
_journal_paper_doi 10.1021/ja1034683
_journal_volume 132
_journal_year 2010
_chemical_formula_sum 'C66 H72 N10 O10'
_chemical_formula_weight 1165.34
_chemical_name_systematic
;
 ?
;
_space_group_IT_number 14
_symmetry_cell_setting monoclinic
_symmetry_space_group_name_Hall '-P 2yn'
_symmetry_space_group_name_H-M 'P 1 21/n 1'
_atom_sites_solution_hydrogens geom
_atom_sites_solution_primary direct
_atom_sites_solution_secondary difmap
_audit_creation_method SHELXL-97
_cell_angle_alpha 90.00
_cell_angle_beta 110.639(2)
_cell_angle_gamma 90.00
_cell_formula_units_Z 2
_cell_length_a 15.331(2)
_cell_length_b 11.1669(14)
_cell_length_c 18.440(2)
_cell_measurement_reflns_used 1038
_cell_measurement_temperature 180(2)
_cell_measurement_theta_max 20
_cell_measurement_theta_min 3
_cell_volume 2954.3(6)
_computing_cell_refinement 'SAINT (Siemens, 1995)'
_computing_data_collection 'SMART (Siemens, 1994)'
_computing_data_reduction 'SAINT (Siemens, 1995)'
_computing_molecular_graphics 'SHELXTL PC (Siemens, 1994)'
_computing_publication_material 'SHELXTL PC (Siemens, 1994)'
_computing_structure_refinement 'SHELXL-97 (Sheldrick, 1997)'
_computing_structure_solution 'SHELXS-97 (Sheldrick, 1990)'
_diffrn_ambient_temperature 180(2)
_diffrn_detector_area_resol_mean 8.192
_diffrn_measured_fraction_theta_full 0.997
_diffrn_measured_fraction_theta_max 0.997
_diffrn_measurement_device_type 'Siemens SMART diffractometer'
_diffrn_measurement_method '\w scans'
_diffrn_radiation_monochromator graphite
_diffrn_radiation_source 'fine-focus sealed tube'
_diffrn_radiation_type MoK\a
_diffrn_radiation_wavelength 0.71073
_diffrn_reflns_av_R_equivalents 0.2352
_diffrn_reflns_av_sigmaI/netI 0.2615
_diffrn_reflns_limit_h_max 16
_diffrn_reflns_limit_h_min -16
_diffrn_reflns_limit_k_max 12
_diffrn_reflns_limit_k_min -11
_diffrn_reflns_limit_l_max 19
_diffrn_reflns_limit_l_min -14
_diffrn_reflns_number 11452
_diffrn_reflns_theta_full 22.50
_diffrn_reflns_theta_max 22.50
_diffrn_reflns_theta_min 2.14
_diffrn_standards_decay_% 0
_exptl_absorpt_coefficient_mu 0.090
_exptl_absorpt_correction_T_max 0.96
_exptl_absorpt_correction_T_min 0.72
_exptl_absorpt_correction_type multi-scan
_exptl_absorpt_process_details 'SADABS (Sheldrick, 1996)'
_exptl_crystal_colour colourless
_exptl_crystal_density_diffrn 1.310
_exptl_crystal_density_method 'not measured'
_exptl_crystal_description plates
_exptl_crystal_F_000 1236
_exptl_crystal_size_max 0.2
_exptl_crystal_size_mid 0.16
_exptl_crystal_size_min 0.04
_refine_diff_density_max 0.351
_refine_diff_density_min -0.316
_refine_diff_density_rms 0.067
_refine_ls_extinction_method none
_refine_ls_goodness_of_fit_ref 1.063
_refine_ls_hydrogen_treatment refxyz
_refine_ls_matrix_type full
_refine_ls_number_parameters 390
_refine_ls_number_reflns 3842
_refine_ls_number_restraints 0
_refine_ls_restrained_S_all 1.063
_refine_ls_R_factor_all 0.2759
_refine_ls_R_factor_gt 0.0971
_refine_ls_shift/su_max 0.003
_refine_ls_shift/su_mean 0.000
_refine_ls_structure_factor_coef Fsqd
_refine_ls_weighting_details 'calc w=1/[\s^2^(Fo^2^)+(0.0820P)^2^+0.3080P] where P=(Fo^2^+2Fc^2^)/3'
_refine_ls_weighting_scheme calc
_refine_ls_wR_factor_gt 0.1735
_refine_ls_wR_factor_ref 0.2495
_reflns_number_gt 1394
_reflns_number_total 3842
_reflns_threshold_expression >2sigma(I)
_cod_data_source_file ja1034683_si_004.cif
_cod_data_source_block swrot2
_cod_original_cell_volume 2954.4(7)
_cod_database_code 4102659

loop_
_symmetry_equiv_pos_as_xyz
'x, y, z'
'-x+1/2, y+1/2, -z+1/2'
'-x, -y, -z'
'x-1/2, -y-1/2, z-1/2'

loop_
_atom_site_label
_atom_site_type_symbol
_atom_site_fract_x
_atom_site_fract_y
_atom_site_fract_z
_atom_site_U_iso_or_equiv
_atom_site_adp_type
_atom_site_occupancy
_atom_site_symmetry_multiplicity
_atom_site_calc_flag
_atom_site_refinement_flags
C101 C 0.7534(7) 0.3463(11) -0.0568(6) 0.045(3) Uani 1 1 d .
C102 C 0.8355(8) 0.3982(10) -0.0110(6) 0.053(3) Uani 1 1 d .
H10A H 0.8420 0.4826 -0.0134 0.064 Uiso 1 1 calc R
C103 C 0.9098(7) 0.3321(11) 0.0389(6) 0.053(3) Uani 1 1 d .
H10B H 0.9654 0.3707 0.0705 0.064 Uiso 1 1 calc R
C104 C 0.9004(8) 0.2085(12) 0.0411(6) 0.057(3) Uani 1 1 d .
H10C H 0.9498 0.1610 0.0743 0.069 Uiso 1 1 calc R
C105 C 0.8196(8) 0.1564(10) -0.0049(7) 0.058(3) Uani 1 1 d .
H10D H 0.8132 0.0718 -0.0043 0.070 Uiso 1 1 calc R
C106 C 0.7468(8) 0.2247(11) -0.0526(6) 0.056(3) Uani 1 1 d .
H10E H 0.6907 0.1861 -0.0833 0.068 Uiso 1 1 calc R
C107 C 0.6738(7) 0.4170(9) -0.1151(5) 0.052(3) Uani 1 1 d .
H10F H 0.6189 0.3619 -0.1342 0.062 Uiso 1 1 calc R
C108 C 0.7016(6) 0.4476(10) -0.1839(6) 0.036(3) Uani 1 1 d .
C109 C 0.6646(6) 0.3771(9) -0.2499(7) 0.045(3) Uani 1 1 d .
H10G H 0.6183 0.3193 -0.2523 0.054 Uiso 1 1 calc R
C110 C 0.6944(7) 0.3901(9) -0.3123(6) 0.049(3) Uani 1 1 d .
H11A H 0.6708 0.3392 -0.3562 0.058 Uiso 1 1 calc R
C111 C 0.7585(8) 0.4776(11) -0.3099(7) 0.058(3) Uani 1 1 d .
H11B H 0.7798 0.4866 -0.3521 0.070 Uiso 1 1 calc R
C112 C 0.7920(6) 0.5524(10) -0.2465(8) 0.052(3) Uani 1 1 d .
H11C H 0.8345 0.6145 -0.2461 0.063 Uiso 1 1 calc R
C113 C 0.7642(7) 0.5373(9) -0.1843(7) 0.052(3) Uani 1 1 d .
H11D H 0.7881 0.5889 -0.1408 0.062 Uiso 1 1 calc R
C114 C 0.6432(7) 0.5249(10) -0.0830(6) 0.070(4) Uani 1 1 d .
H11E H 0.5959 0.5682 -0.1259 0.084 Uiso 1 1 calc R
H11F H 0.6972 0.5789 -0.0607 0.084 Uiso 1 1 calc R
N115 N 0.6025(6) 0.4966(8) -0.0214(5) 0.057(3) Uani 1 1 d .
O116 O 0.6637(4) 0.4570(6) 0.0428(4) 0.061(2) Uani 1 1 d .
C117 C 0.5157(7) 0.5119(9) -0.0327(5) 0.047(3) Uani 1 1 d .
H11G H 0.4733 0.5376 -0.0815 0.056 Uiso 1 1 calc R
C201 C 0.7612(5) 0.7694(8) 0.1240(6) 0.043(3) Uani 1 1 d .
H20A H 0.8085 0.8043 0.1051 0.052 Uiso 1 1 calc R
H20B H 0.7651 0.8117 0.1723 0.052 Uiso 1 1 calc R
N202 N 0.7811(5) 0.6421(7) 0.1408(4) 0.039(2) Uani 1 1 d .
H20C H 0.7425 0.5873 0.1130 0.047 Uiso 1 1 calc R
C203 C 0.8585(6) 0.6100(10) 0.1985(6) 0.040(3) Uani 1 1 d .
O204 O 0.9142(4) 0.6821(6) 0.2409(4) 0.044(2) Uani 1 1 d .
C205 C 0.8761(6) 0.4767(8) 0.2092(5) 0.027(2) Uani 1 1 d .
C206 C 0.9678(6) 0.4384(9) 0.2415(5) 0.034(3) Uani 1 1 d .
H20D H 1.0155 0.4973 0.2574 0.041 Uiso 1 1 calc R
N207 N 0.9927(5) 0.3230(7) 0.2515(4) 0.035(2) Uani 1 1 d .
C208 C 0.9235(6) 0.2414(8) 0.2266(5) 0.035(3) Uani 1 1 d .
H20F H 0.9403 0.1591 0.2305 0.042 Uiso 1 1 calc R
C209 C 0.8302(6) 0.2698(9) 0.1959(5) 0.032(3) Uani 1 1 d .
C210 C 0.8072(6) 0.3922(9) 0.1887(5) 0.035(3) Uani 1 1 d .
H21A H 0.7437 0.4161 0.1695 0.041 Uiso 1 1 calc R
C211 C 0.7608(6) 0.1716(9) 0.1687(5) 0.030(3) Uani 1 1 d .
O212 O 0.7810(4) 0.0693(6) 0.1935(4) 0.060(2) Uani 1 1 d .
N213 N 0.6769(5) 0.2003(6) 0.1189(4) 0.036(2) Uani 1 1 d .
H21B H 0.6637 0.2746 0.1029 0.043 Uiso 1 1 calc R
C214 C 0.6071(6) 0.1063(8) 0.0912(6) 0.048(3) Uani 1 1 d .
H21C H 0.5997 0.0655 0.1363 0.057 Uiso 1 1 calc R
H21D H 0.6295 0.0463 0.0623 0.057 Uiso 1 1 calc R
C215 C 0.5147(6) 0.1519(8) 0.0400(6) 0.033(3) Uani 1 1 d .
C216 C 0.5004(6) 0.1873(8) -0.0344(6) 0.044(3) Uani 1 1 d .
H21E H 0.5517 0.1902 -0.0518 0.053 Uiso 1 1 calc R
C217 C 0.4112(7) 0.2197(8) -0.0855(5) 0.041(3) Uani 1 1 d .
H21F H 0.4038 0.2469 -0.1362 0.049 Uiso 1 1 calc R
C218 C 0.3351(6) 0.2125(8) -0.0635(6) 0.037(3) Uani 1 1 d .
C219 C 0.3491(6) 0.1794(8) 0.0107(6) 0.038(3) Uani 1 1 d .
H21G H 0.2974 0.1755 0.0276 0.046 Uiso 1 1 calc R
C220 C 0.4378(7) 0.1508(8) 0.0625(5) 0.046(3) Uani 1 1 d .
H22A H 0.4454 0.1302 0.1144 0.055 Uiso 1 1 calc R
O011 O -0.1248(5) 0.7162(7) -0.0033(4) 0.073(3) Uani 1 1 d .
C012 C -0.0548(8) 0.6966(11) 0.0541(7) 0.060(4) Uani 1 1 d .
H01A H -0.0368 0.6152 0.0647 0.072 Uiso 1 1 calc R
N013 N -0.0019(6) 0.7774(8) 0.1028(5) 0.047(2) Uani 1 1 d .
C014 C 0.0783(6) 0.7444(10) 0.1700(6) 0.069(4) Uani 1 1 d .
H01B H 0.0849 0.6571 0.1724 0.103 Uiso 1 1 calc R
H01C H 0.0695 0.7734 0.2171 0.103 Uiso 1 1 calc R
H01D H 0.1346 0.7806 0.1659 0.103 Uiso 1 1 calc R
C015 C -0.0199(7) 0.9041(9) 0.0897(6) 0.074(4) Uani 1 1 d .
H01E H -0.0662 0.9166 0.0378 0.111 Uiso 1 1 calc R
H01F H 0.0381 0.9454 0.0938 0.111 Uiso 1 1 calc R
H01G H -0.0437 0.9361 0.1286 0.111 Uiso 1 1 calc R

loop_
_atom_site_aniso_label
_atom_site_aniso_U_11
_atom_site_aniso_U_22
_atom_site_aniso_U_33
_atom_site_aniso_U_23
_atom_site_aniso_U_13
_atom_site_aniso_U_12
C101 0.043(7) 0.059(9) 0.031(7) -0.007(7) 0.011(6) 0.006(6)
C102 0.070(8) 0.043(8) 0.049(8) -0.001(7) 0.024(7) 0.015(7)
C103 0.062(8) 0.059(10) 0.041(8) -0.009(7) 0.022(7) -0.004(7)
C104 0.059(8) 0.075(11) 0.038(8) 0.006(7) 0.018(7) 0.032(7)
C105 0.076(8) 0.034(8) 0.069(9) 0.003(7) 0.031(8) 0.021(7)
C106 0.066(8) 0.051(9) 0.057(8) -0.004(7) 0.027(7) 0.009(7)
C107 0.079(8) 0.044(8) 0.033(7) -0.009(6) 0.022(7) 0.012(6)
C108 0.034(6) 0.039(8) 0.041(8) 0.013(6) 0.020(6) 0.010(5)
C109 0.038(6) 0.046(8) 0.050(8) 0.004(7) 0.014(6) -0.007(6)
C110 0.058(8) 0.035(8) 0.049(8) 0.003(6) 0.014(6) 0.017(6)
C111 0.072(9) 0.046(9) 0.076(10) 0.027(8) 0.050(8) 0.023(7)
C112 0.044(7) 0.029(8) 0.085(10) 0.007(8) 0.022(7) -0.003(5)
C113 0.058(7) 0.032(8) 0.071(9) 0.001(7) 0.029(7) 0.006(6)
C114 0.071(8) 0.079(10) 0.064(9) 0.004(8) 0.030(7) 0.022(7)
N115 0.050(6) 0.081(8) 0.032(6) 0.015(5) 0.006(6) 0.021(6)
O116 0.061(5) 0.059(6) 0.056(5) -0.003(4) 0.013(4) 0.000(4)
C117 0.037(6) 0.050(8) 0.052(8) -0.015(6) 0.013(6) 0.004(6)
C201 0.030(6) 0.023(7) 0.068(8) 0.015(6) 0.006(5) 0.000(5)
N202 0.029(5) 0.033(6) 0.041(6) -0.001(4) -0.005(4) 0.000(4)
C203 0.027(6) 0.052(9) 0.037(7) -0.009(6) 0.007(6) 0.002(6)
O204 0.035(4) 0.044(5) 0.040(5) -0.001(4) -0.003(4) -0.003(4)
C205 0.024(6) 0.024(7) 0.035(6) -0.004(5) 0.011(5) -0.006(5)
C206 0.034(6) 0.033(7) 0.035(6) -0.001(6) 0.011(5) -0.008(5)
N207 0.032(5) 0.025(6) 0.047(5) 0.000(4) 0.013(4) -0.002(5)
C208 0.047(7) 0.021(7) 0.041(7) 0.001(5) 0.019(6) -0.001(6)
C209 0.023(6) 0.034(7) 0.032(6) 0.010(5) 0.004(5) 0.007(5)
C210 0.023(5) 0.042(8) 0.032(6) 0.017(5) 0.001(5) 0.012(6)
C211 0.019(6) 0.027(7) 0.040(7) 0.007(6) 0.004(5) 0.000(5)
O212 0.051(4) 0.023(5) 0.086(6) 0.012(4) 0.000(4) -0.002(4)
N213 0.024(4) 0.017(5) 0.056(6) 0.003(4) 0.001(4) -0.001(4)
C214 0.041(6) 0.033(7) 0.058(8) -0.010(6) 0.004(6) 0.001(6)
C215 0.036(6) 0.036(7) 0.027(7) 0.000(5) 0.009(6) 0.005(5)
C216 0.028(6) 0.059(8) 0.046(8) -0.004(6) 0.013(6) 0.000(5)
C217 0.052(7) 0.041(7) 0.025(6) 0.010(5) 0.007(6) 0.004(6)
C218 0.031(6) 0.035(7) 0.048(8) 0.009(6) 0.017(6) 0.006(5)
C219 0.040(7) 0.033(7) 0.042(7) -0.002(6) 0.015(6) -0.003(5)
C220 0.059(7) 0.042(8) 0.026(6) 0.007(5) 0.002(6) 0.004(6)
O011 0.061(5) 0.088(7) 0.061(6) -0.013(5) 0.011(5) 0.005(5)
C012 0.061(9) 0.060(10) 0.072(10) -0.015(8) 0.037(8) -0.005(8)
N013 0.045(6) 0.038(6) 0.059(7) -0.001(6) 0.018(5) -0.003(5)
C014 0.051(7) 0.086(10) 0.068(8) 0.015(7) 0.021(7) 0.000(7)
C015 0.069(8) 0.038(9) 0.113(11) -0.001(7) 0.029(7) 0.004(6)

loop_
_atom_type_symbol
_atom_type_description
_atom_type_scat_dispersion_real
_atom_type_scat_dispersion_imag
_atom_type_scat_source
C C 0.0033 0.0016 'International Tables Vol C Tables 4.2.6.8 and 6.1.1.4'
H H 0.0000 0.0000 'International Tables Vol C Tables 4.2.6.8 and 6.1.1.4'
N N 0.0061 0.0033 'International Tables Vol C Tables 4.2.6.8 and 6.1.1.4'
O O 0.0106 0.0060 'International Tables Vol C Tables 4.2.6.8 and 6.1.1.4'

loop_
_geom_angle_atom_site_label_1
_geom_angle_atom_site_label_2
_geom_angle_atom_site_label_3
_geom_angle
_geom_angle_site_symmetry_3
_geom_angle_publ_flag
C106 C101 C102 117.1(10) . ?
C106 C101 C107 119.7(10) . ?
C102 C101 C107 123.1(11) . ?
C101 C102 C103 122.7(10) . ?
C104 C103 C102 118.4(10) . ?
C105 C104 C103 119.2(10) . ?
C104 C105 C106 120.9(11) . ?
C101 C106 C105 121.7(11) . ?
C114 C107 C108 111.8(9) . ?
C114 C107 C101 115.1(8) . ?
C108 C107 C101 108.3(8) . ?
C113 C108 C109 118.1(9) . ?
C113 C108 C107 124.6(11) . ?
C109 C108 C107 117.2(10) . ?
C110 C109 C108 121.0(10) . ?
C111 C110 C109 119.1(11) . ?
C110 C111 C112 120.5(11) . ?
C113 C112 C111 120.1(10) . ?
C112 C113 C108 121.0(10) . ?
C107 C114 N115 113.6(9) . ?
C117 N115 O116 124.5(9) . ?
C117 N115 C114 122.1(9) . ?
O116 N115 C114 113.5(8) . y
N115 C117 C117 117.6(12) 3_665 y
N202 C201 C218 111.2(7) 3_665 y
C203 N202 C201 119.4(8) . y
O204 C203 N202 123.6(10) . y
O204 C203 C205 120.5(9) . y
N202 C203 C205 115.8(9) . y
C210 C205 C206 118.2(9) . ?
C210 C205 C203 123.9(8) . ?
C206 C205 C203 117.8(8) . ?
N207 C206 C205 123.6(8) . y
C206 N207 C208 116.8(8) . y
N207 C208 C209 124.2(9) . y
C208 C209 C210 116.9(8) . ?
C208 C209 C211 119.0(9) . ?
C210 C209 C211 124.0(8) . ?
C205 C210 C209 120.1(8) . ?
O212 C211 N213 122.4(9) . y
O212 C211 C209 120.2(8) . y
N213 C211 C209 117.3(8) . y
C211 N213 C214 118.8(8) . y
N213 C214 C215 113.2(8) . y
C216 C215 C220 116.8(9) . ?
C216 C215 C214 121.0(9) . ?
C220 C215 C214 122.0(9) . ?
C215 C216 C217 121.4(9) . ?
C218 C217 C216 121.1(9) . ?
C219 C218 C217 117.7(9) . ?
C219 C218 C201 123.0(9) 3_665 y
C217 C218 C201 119.0(9) 3_665 y
C218 C219 C220 121.5(9) . ?
C215 C220 C219 121.4(9) . ?
O011 C012 N013 126.8(12) . ?
C012 N013 C015 121.1(10) . ?
C012 N013 C014 122.4(10) . ?
C015 N013 C014 116.4(9) . ?

loop_
_geom_bond_atom_site_label_1
_geom_bond_atom_site_label_2
_geom_bond_distance
_geom_bond_site_symmetry_2
_geom_bond_publ_flag
C101 C106 1.366(12) . ?
C101 C102 1.373(12) . ?
C101 C107 1.531(12) . ?
C102 C103 1.397(12) . ?
C103 C104 1.390(12) . ?
C104 C105 1.361(13) . ?
C105 C106 1.381(12) . ?
C107 C114 1.489(12) . ?
C107 C108 1.513(12) . ?
C108 C113 1.389(12) . ?
C108 C109 1.392(11) . ?
C109 C110 1.388(12) . ?
C110 C111 1.374(12) . ?
C111 C112 1.380(13) . ?
C112 C113 1.368(12) . ?
C114 N115 1.509(11) . y
N115 C117 1.284(10) . y
N115 O116 1.302(8) . y
C117 C117 1.470(17) 3_665 y
C201 N202 1.463(10) . y
C201 C218 1.517(11) 3_665 y
N202 C203 1.333(10) . y
C203 O204 1.232(10) . y
C203 C205 1.513(12) . ?
C205 C210 1.367(10) . ?
C205 C206 1.387(10) . ?
C206 N207 1.338(10) . y
N207 C208 1.350(9) . y
C208 C209 1.377(10) . ?
C209 C210 1.406(11) . ?
C209 C211 1.487(11) . ?
C211 O212 1.229(9) . y
C211 N213 1.330(9) . y
N213 C214 1.456(9) . y
C214 C215 1.487(11) . ?
C215 C216 1.369(11) . ?
C215 C220 1.382(11) . ?
C216 C217 1.408(11) . ?
C217 C218 1.366(11) . ?
C218 C219 1.360(11) . ?
C218 C201 1.517(11) 3_665 y
C219 C220 1.395(10) . y
O011 C012 1.233(11) . y
C012 N013 1.328(12) . y
N013 C015 1.445(11) . y
N013 C014 1.453(10) . y
